data_4001294
loop_
_publ_author_name
'Jin, Geng Bang'
'Choi, Eun Sang'
'Guertin, Robert P.'
'Brooks, James S.'
'Bray, Travis H.'
'Booth, Corwin H.'
'Albrecht-Schmitt, Thomas E.'

_publ_section_title
;
 Syntheses, Structure, Magnetism, and Optical Properties of the Ordered
 Mixed-Lanthanide Sulfides \g-LnLn&#x2018;S3(Ln = La, Ce; Ln&#x2018; = Er,
 Tm, Yb)
;
_journal_issue 3
_journal_name_full 'Chemistry of Materials'
_journal_page_first 567
_journal_paper_doi 10.1021/cm062349c
_journal_volume 19
_journal_year 2007
_chemical_formula_moiety 'La3 Tm3 S9'
_chemical_formula_sum 'La3 S9 Tm3'
_chemical_formula_weight 1212.06
_chemical_name_common 'lanthanum thulium sulfide'
_chemical_name_systematic
; 
 ? 
;
_space_group_IT_number 62
_symmetry_cell_setting orthorhombic
_symmetry_space_group_name_Hall '-P 2ac 2n'
_symmetry_space_group_name_H-M 'P n m a'
_atom_sites_solution_hydrogens geom
_atom_sites_solution_primary direct
_atom_sites_solution_secondary difmap
_audit_creation_method SHELXL-97
_cell_angle_alpha 90.00
_cell_angle_beta 90.00
_cell_angle_gamma 90.00
_cell_formula_units_Z 4
_cell_length_a 16.4500(9)
_cell_length_b 3.9877(2)
_cell_length_c 21.2148(12)
_cell_measurement_reflns_used 14346
_cell_measurement_temperature 193(2)
_cell_measurement_theta_max 28.31
_cell_measurement_theta_min 1.57
_cell_volume 1391.64(13)
_computing_cell_refinement 'SMART SAINT'
_computing_data_collection SMART
_computing_data_reduction SAINT
_computing_molecular_graphics 'SHELXP-97 (Sheldrick, 1997)'
_computing_publication_material 'SHELCIF-97 (Sheldrick, 2000)'
_computing_structure_refinement 'SHELXL-97 (Sheldrick, 1997)'
_computing_structure_solution 'SHELXS-97 (Sheldrick, 1990)'
_diffrn_ambient_temperature 193(2)
_diffrn_detector_area_resol_mean 0
_diffrn_measured_fraction_theta_full 0.997
_diffrn_measured_fraction_theta_max 0.997
_diffrn_measurement_device_type 'Bruker APEX'
_diffrn_measurement_method '0.3 wide w/ exposures'
_diffrn_radiation_monochromator graphite
_diffrn_radiation_source 'fine-focus sealed tube'
_diffrn_radiation_type MoK\a
_diffrn_radiation_wavelength 0.71073
_diffrn_reflns_av_R_equivalents 0.0545
_diffrn_reflns_av_sigmaI/netI 0.0333
_diffrn_reflns_limit_h_max 21
_diffrn_reflns_limit_h_min -21
_diffrn_reflns_limit_k_max 5
_diffrn_reflns_limit_k_min -5
_diffrn_reflns_limit_l_max 28
_diffrn_reflns_limit_l_min -27
_diffrn_reflns_number 13874
_diffrn_reflns_theta_full 28.31
_diffrn_reflns_theta_max 28.31
_diffrn_reflns_theta_min 1.57
_diffrn_standards_decay_% 0
_diffrn_standards_interval_count na
_diffrn_standards_interval_time na
_diffrn_standards_number na
_exptl_absorpt_coefficient_mu 29.228
_exptl_absorpt_correction_T_max 0.59016
_exptl_absorpt_correction_T_min 0.17980
_exptl_absorpt_correction_type numerical
_exptl_absorpt_process_details SADABS
_exptl_crystal_colour red
_exptl_crystal_density_diffrn 5.785
_exptl_crystal_density_meas ?
_exptl_crystal_density_method 'not measured'
_exptl_crystal_description prism
_exptl_crystal_F_000 2088
_exptl_crystal_size_max 0.240
_exptl_crystal_size_mid 0.024
_exptl_crystal_size_min 0.018
_refine_diff_density_max 2.221
_refine_diff_density_min -2.740
_refine_diff_density_rms 0.541
_refine_ls_extinction_coef 0.00021(3)
_refine_ls_extinction_expression Fc^*^=kFc[1+0.001xFc^2^\l^3^/sin(2\q)]^-1/4^
_refine_ls_extinction_method SHELXL
_refine_ls_goodness_of_fit_ref 1.069
_refine_ls_hydrogen_treatment mixed
_refine_ls_matrix_type full
_refine_ls_number_parameters 92
_refine_ls_number_reflns 1981
_refine_ls_number_restraints 0
_refine_ls_restrained_S_all 1.069
_refine_ls_R_factor_all 0.0338
_refine_ls_R_factor_gt 0.0282
_refine_ls_shift/su_max 0.001
_refine_ls_shift/su_mean 0.000
_refine_ls_structure_factor_coef Fsqd
_refine_ls_weighting_details 'calc w=1/[\s^2^(Fo^2^)+(0.0370P)^2^+8.6189P] where P=(Fo^2^+2Fc^2^)/3'
_refine_ls_weighting_scheme calc
_refine_ls_wR_factor_gt 0.0727
_refine_ls_wR_factor_ref 0.0744
_reflns_number_gt 1709
_reflns_number_total 1981
_reflns_threshold_expression >2sigma(I)
_cod_data_source_file cm062349csi20061002_094221.cif
_cod_data_source_block face
_cod_depositor_comments
;
The following automatic conversions were performed:

'_exptl_crystal_density_meas' value 'nm' was changed to '?' - the
value is perceived as not measured.

Automatic conversion script
Id: cif_fix_values 3008 2015-01-20 13:52:24Z robertas 
;
_cod_original_sg_symbol_H-M Pnma
_cod_database_code 4001294

loop_
_symmetry_equiv_pos_as_xyz
'x, y, z'
'-x+1/2, -y, z+1/2'
'-x, y+1/2, -z'
'x+1/2, -y+1/2, -z+1/2'
'-x, -y, -z'
'x-1/2, y, -z-1/2'
'x, -y-1/2, z'
'-x-1/2, y-1/2, z-1/2'

loop_
_atom_site_label
_atom_site_type_symbol
_atom_site_fract_x
_atom_site_fract_y
_atom_site_fract_z
_atom_site_U_iso_or_equiv
_atom_site_adp_type
_atom_site_occupancy
_atom_site_symmetry_multiplicity
_atom_site_calc_flag
_atom_site_refinement_flags
La1 La 0.16013(4) 0.2500 0.24462(3) 0.00934(15) Uani 1 2 d S
La2 La -0.17025(4) 0.2500 0.41351(3) 0.00545(14) Uani 1 2 d S
La3 La -0.19335(4) -0.2500 0.08007(3) 0.00778(14) Uani 1 2 d S
Tm1 Tm 0.06667(3) 0.2500 0.42070(2) 0.00709(12) Uani 1 2 d S
Tm2 Tm -0.09457(3) -0.2500 0.24984(2) 0.01177(14) Uani 1 2 d S
Tm3 Tm 0.05665(3) -0.2500 0.06908(2) 0.00937(13) Uani 1 2 d S
S1 S -0.03623(17) 0.2500 0.31730(12) 0.0081(5) Uani 1 2 d S
S2 S 0.20951(16) 0.2500 0.48310(12) 0.0081(5) Uani 1 2 d S
S3 S 0.04318(16) 0.2500 0.55263(12) 0.0083(5) Uani 1 2 d S
S4 S -0.17877(18) -0.7500 0.18440(13) 0.0120(6) Uani 1 2 d S
S5 S 0.06021(16) -0.2500 -0.05823(13) 0.0094(5) Uani 1 2 d S
S6 S 0.15829(16) -0.7500 0.06485(14) 0.0115(6) Uani 1 2 d S
S7 S -0.22896(16) -0.2500 0.32213(12) 0.0078(5) Uani 1 2 d S
S8 S 0.14579(16) -0.2500 0.35147(13) 0.0084(5) Uani 1 2 d S
S9 S 0.05186(17) -0.2500 0.19347(13) 0.0100(5) Uani 1 2 d S

loop_
_atom_site_aniso_label
_atom_site_aniso_U_11
_atom_site_aniso_U_22
_atom_site_aniso_U_33
_atom_site_aniso_U_23
_atom_site_aniso_U_13
_atom_site_aniso_U_12
La1 0.0118(3) 0.0056(3) 0.0106(3) 0.000 -0.0002(2) 0.000
La2 0.0065(3) 0.0046(3) 0.0053(3) 0.000 0.0007(2) 0.000
La3 0.0086(3) 0.0053(3) 0.0095(3) 0.000 -0.0012(2) 0.000
Tm1 0.0072(2) 0.0074(2) 0.0066(2) 0.000 -0.00007(17) 0.000
Tm2 0.0139(3) 0.0104(3) 0.0110(3) 0.000 0.00102(19) 0.000
Tm3 0.0108(2) 0.0081(2) 0.0091(2) 0.000 0.00011(18) 0.000
S1 0.0111(13) 0.0078(12) 0.0055(12) 0.000 -0.0030(10) 0.000
S2 0.0073(12) 0.0090(12) 0.0081(12) 0.000 -0.0003(10) 0.000
S3 0.0071(12) 0.0106(13) 0.0071(12) 0.000 0.0012(10) 0.000
S4 0.0130(13) 0.0150(14) 0.0078(12) 0.000 0.0008(10) 0.000
S5 0.0091(12) 0.0106(13) 0.0086(12) 0.000 0.0011(10) 0.000
S6 0.0063(12) 0.0085(13) 0.0198(15) 0.000 -0.0002(10) 0.000
S7 0.0086(12) 0.0077(13) 0.0072(12) 0.000 -0.0002(9) 0.000
S8 0.0091(12) 0.0067(13) 0.0093(12) 0.000 0.0003(10) 0.000
S9 0.0120(13) 0.0109(13) 0.0071(12) 0.000 0.0018(10) 0.000

loop_
_atom_type_symbol
_atom_type_description
_atom_type_scat_dispersion_real
_atom_type_scat_dispersion_imag
_atom_type_scat_source
S S 0.1246 0.1234 'International Tables Vol C Tables 4.2.6.8 and 6.1.1.4'
La La -0.2871 2.4523 'International Tables Vol C Tables 4.2.6.8 and 6.1.1.4'
Tm Tm -0.3139 5.2483 'International Tables Vol C Tables 4.2.6.8 and 6.1.1.4'

loop_
_geom_angle_atom_site_label_1
_geom_angle_atom_site_label_2
_geom_angle_atom_site_label_3
_geom_angle
_geom_angle_site_symmetry_1
_geom_angle_site_symmetry_3
S9 La1 S9 87.43(8) 1_565 .
S9 La1 S8 133.51(7) 1_565 .
S9 La1 S8 77.20(6) . .
S9 La1 S8 77.20(6) 1_565 1_565
S9 La1 S8 133.51(7) . 1_565
S8 La1 S8 82.36(7) . 1_565
S9 La1 S4 136.26(4) 1_565 6_666
S9 La1 S4 136.26(4) . 6_666
S8 La1 S4 72.42(6) . 6_666
S8 La1 S4 72.42(6) 1_565 6_666
S9 La1 S7 75.11(6) 1_565 6_666
S9 La1 S7 130.25(7) . 6_666
S8 La1 S7 145.52(7) . 6_666
S8 La1 S7 87.93(5) 1_565 6_666
S4 La1 S7 73.11(6) 6_666 6_666
S9 La1 S7 130.25(7) 1_565 6_656
S9 La1 S7 75.11(6) . 6_656
S8 La1 S7 87.92(5) . 6_656
S8 La1 S7 145.52(7) 1_565 6_656
S4 La1 S7 73.11(6) 6_666 6_656
S7 La1 S7 81.61(7) 6_666 6_656
S9 La1 S1 66.73(6) 1_565 .
S9 La1 S1 66.73(6) . .
S8 La1 S1 66.87(6) . .
S8 La1 S1 66.87(6) 1_565 .
S4 La1 S1 124.88(7) 6_666 .
S7 La1 S1 137.70(4) 6_666 .
S7 La1 S1 137.70(4) 6_656 .
S9 La1 S6 67.61(6) 1_565 1_565
S9 La1 S6 67.60(6) . 1_565
S8 La1 S6 138.41(4) . 1_565
S8 La1 S6 138.41(4) 1_565 1_565
S4 La1 S6 120.06(7) 6_666 1_565
S7 La1 S6 62.65(6) 6_666 1_565
S7 La1 S6 62.65(6) 6_656 1_565
S1 La1 S6 115.06(6) . 1_565
S9 La1 La1 133.71(4) 1_565 1_545
S9 La1 La1 46.29(4) . 1_545
S8 La1 La1 48.82(3) . 1_545
S8 La1 La1 131.18(3) 1_565 1_545
S4 La1 La1 90.0 6_666 1_545
S7 La1 La1 130.80(3) 6_666 1_545
S7 La1 La1 49.20(3) 6_656 1_545
S1 La1 La1 90.0 . 1_545
S6 La1 La1 90.0 1_565 1_545
S9 La1 La1 46.29(4) 1_565 1_565
S9 La1 La1 133.71(4) . 1_565
S8 La1 La1 131.18(3) . 1_565
S8 La1 La1 48.82(3) 1_565 1_565
S4 La1 La1 90.0 6_666 1_565
S7 La1 La1 49.20(3) 6_666 1_565
S7 La1 La1 130.80(3) 6_656 1_565
S1 La1 La1 90.0 . 1_565
S6 La1 La1 90.0 1_565 1_565
La1 La1 La1 180.0 1_545 1_565
S9 La1 Tm1 96.48(5) 1_565 .
S9 La1 Tm1 96.48(5) . .
S8 La1 Tm1 43.79(4) . .
S8 La1 Tm1 43.79(4) 1_565 .
S4 La1 Tm1 82.77(5) 6_666 .
S7 La1 Tm1 131.06(4) 6_666 .
S7 La1 Tm1 131.06(4) 6_656 .
S1 La1 Tm1 42.11(4) . .
S6 La1 Tm1 157.17(4) 1_565 .
La1 La1 Tm1 90.000(1) 1_545 .
La1 La1 Tm1 90.0 1_565 .
S9 La1 La2 96.06(5) 1_565 6_656
S9 La1 La2 96.06(5) . 6_656
S8 La1 La2 128.71(4) . 6_656
S8 La1 La2 128.71(4) 1_565 6_656
S4 La1 La2 79.85(5) 6_666 6_656
S7 La1 La2 42.33(3) 6_666 6_656
S7 La1 La2 42.33(3) 6_656 6_656
S1 La1 La2 155.27(5) . 6_656
S6 La1 La2 40.21(4) 1_565 6_656
La1 La1 La2 90.0 1_545 6_656
La1 La1 La2 90.0 1_565 6_656
Tm1 La1 La2 162.62(2) . 6_656
S9 La1 Tm2 104.89(4) 1_565 6_666
S9 La1 Tm2 150.35(5) . 6_666
S8 La1 Tm2 109.99(5) . 6_666
S8 La1 Tm2 76.04(5) 1_565 6_666
S4 La1 Tm2 37.62(4) 6_666 6_666
S7 La1 Tm2 35.59(5) 6_666 6_666
S7 La1 Tm2 76.44(4) 6_656 6_666
S1 La1 Tm2 142.90(3) . 6_666
S6 La1 Tm2 91.90(4) 1_565 6_666
La1 La1 Tm2 116.286(5) 1_545 6_666
La1 La1 Tm2 63.716(5) 1_565 6_666
Tm1 La1 Tm2 108.480(16) . 6_666
La2 La1 Tm2 56.425(12) 6_656 6_666
S9 La1 Tm2 150.35(5) 1_565 6_656
S9 La1 Tm2 104.89(4) . 6_656
S8 La1 Tm2 76.04(5) . 6_656
S8 La1 Tm2 109.99(5) 1_565 6_656
S4 La1 Tm2 37.62(4) 6_666 6_656
S7 La1 Tm2 76.44(4) 6_666 6_656
S7 La1 Tm2 35.59(5) 6_656 6_656
S1 La1 Tm2 142.90(3) . 6_656
S6 La1 Tm2 91.90(4) 1_565 6_656
La1 La1 Tm2 63.716(5) 1_545 6_656
La1 La1 Tm2 116.286(5) 1_565 6_656
Tm1 La1 Tm2 108.480(16) . 6_656
La2 La1 Tm2 56.425(12) 6_656 6_656
Tm2 La1 Tm2 52.571(10) 6_666 6_656
S9 La1 Tm3 76.37(4) 1_565 .
S9 La1 Tm3 32.78(5) . .
S8 La1 Tm3 107.14(4) . .
S8 La1 Tm3 150.60(5) 1_565 .
S4 La1 Tm3 136.80(4) 6_666 .
S7 La1 Tm3 97.47(5) 6_666 .
S7 La1 Tm3 63.76(5) 6_656 .
S1 La1 Tm3 90.85(4) . .
S6 La1 Tm3 34.85(3) 1_565 .
La1 La1 Tm3 64.036(5) 1_545 .
La1 La1 Tm3 115.962(5) 1_565 .
Tm1 La1 Tm3 127.873(16) . .
La2 La1 Tm3 67.066(13) 6_656 .
Tm2 La1 Tm3 123.380(17) 6_666 .
Tm2 La1 Tm3 99.349(12) 6_656 .
S6 La2 S7 77.41(7) 6_566 1_565
S6 La2 S7 77.41(7) 6_566 .
S7 La2 S7 85.27(7) 1_565 .
S6 La2 S3 130.87(5) 6_566 5_566
S7 La2 S3 86.31(6) 1_565 5_566
S7 La2 S3 147.46(7) . 5_566
S6 La2 S3 130.87(5) 6_566 5_556
S7 La2 S3 147.46(7) 1_565 5_556
S7 La2 S3 86.31(6) . 5_556
S3 La2 S3 84.11(7) 5_566 5_556
S6 La2 S1 146.45(8) 6_566 .
S7 La2 S1 78.07(6) 1_565 .
S7 La2 S1 78.07(6) . .
S3 La2 S1 69.43(6) 5_566 .
S3 La2 S1 69.43(6) 5_556 .
S6 La2 S2 70.96(7) 6_566 5_566
S7 La2 S2 87.77(6) 1_565 5_566
S7 La2 S2 148.36(7) . 5_566
S3 La2 S2 62.27(7) 5_566 5_566
S3 La2 S2 114.54(7) 5_556 5_566
S1 La2 S2 130.35(5) . 5_566
S6 La2 S2 70.96(7) 6_566 5_556
S7 La2 S2 148.36(7) 1_565 5_556
S7 La2 S2 87.77(6) . 5_556
S3 La2 S2 114.54(7) 5_566 5_556
S3 La2 S2 62.27(7) 5_556 5_556
S1 La2 S2 130.35(5) . 5_556
S2 La2 S2 82.18(7) 5_566 5_556
S6 La2 Tm1 168.51(6) 6_566 .
S7 La2 Tm1 110.71(5) 1_565 .
S7 La2 Tm1 110.71(5) . .
S3 La2 Tm1 44.68(4) 5_566 .
S3 La2 Tm1 44.68(4) 5_556 .
S1 La2 Tm1 45.04(5) . .
S2 La2 Tm1 100.63(5) 5_566 .
S2 La2 Tm1 100.63(5) 5_556 .
S6 La2 La2 90.0 6_566 1_545
S7 La2 La2 132.63(4) 1_565 1_545
S7 La2 La2 47.37(3) . 1_545
S3 La2 La2 132.05(3) 5_566 1_545
S3 La2 La2 47.95(3) 5_556 1_545
S1 La2 La2 90.0 . 1_545
S2 La2 La2 131.09(3) 5_566 1_545
S2 La2 La2 48.91(3) 5_556 1_545
Tm1 La2 La2 90.0 . 1_545
S6 La2 La2 90.0 6_566 1_565
S7 La2 La2 47.37(4) 1_565 1_565
S7 La2 La2 132.63(4) . 1_565
S3 La2 La2 47.95(3) 5_566 1_565
S3 La2 La2 132.05(3) 5_556 1_565
S1 La2 La2 90.0 . 1_565
S2 La2 La2 48.91(3) 5_566 1_565
S2 La2 La2 131.09(3) 5_556 1_565
Tm1 La2 La2 90.0 . 1_565
La2 La2 La2 180.0 1_545 1_565
S6 La2 La3 48.34(6) 6_566 2_455
S7 La2 La3 112.33(5) 1_565 2_455
S7 La2 La3 112.34(5) . 2_455
S3 La2 La3 99.94(5) 5_566 2_455
S3 La2 La3 99.94(5) 5_556 2_455
S1 La2 La3 165.21(5) . 2_455
S2 La2 La3 43.58(4) 5_566 2_455
S2 La2 La3 43.58(4) 5_556 2_455
Tm1 La2 La3 120.174(18) . 2_455
La2 La2 La3 90.0 1_545 2_455
La2 La2 La3 90.0 1_565 2_455
S2 La3 S2 87.42(7) 6_546 6_556
S2 La3 S4 148.15(8) 6_546 1_565
S2 La3 S4 85.84(6) 6_556 1_565
S2 La3 S4 85.84(6) 6_546 .
S2 La3 S4 148.15(8) 6_556 .
S4 La3 S4 83.70(7) 1_565 .
S2 La3 S5 142.41(8) 6_546 5
S2 La3 S5 82.72(6) 6_556 5
S4 La3 S5 67.18(7) 1_565 5
S4 La3 S5 119.97(7) . 5
S2 La3 S5 82.72(6) 6_546 5_545
S2 La3 S5 142.41(8) 6_556 5_545
S4 La3 S5 119.97(7) 1_565 5_545
S4 La3 S5 67.18(7) . 5_545
S5 La3 S5 83.38(7) 5 5_545
S2 La3 S8 74.81(6) 6_546 6_556
S2 La3 S8 74.81(6) 6_556 6_556
S4 La3 S8 73.38(7) 1_565 6_556
S4 La3 S8 73.38(7) . 6_556
S5 La3 S8 135.63(4) 5 6_556
S5 La3 S8 135.63(4) 5_545 6_556
S2 La3 S6 69.24(6) 6_546 5_545
S2 La3 S6 69.24(6) 6_556 5_545
S4 La3 S6 135.49(4) 1_565 5_545
S4 La3 S6 135.49(4) . 5_545
S5 La3 S6 73.35(6) 5 5_545
S5 La3 S6 73.35(6) 5_545 5_545
S8 La3 S6 129.38(7) 6_556 5_545
S2 La3 Tm2 130.63(4) 6_546 .
S2 La3 Tm2 130.63(4) 6_556 .
S4 La3 Tm2 44.92(4) 1_565 .
S4 La3 Tm2 44.92(4) . .
S5 La3 Tm2 80.82(5) 5 .
S5 La3 Tm2 80.82(5) 5_545 .
S8 La3 Tm2 85.53(5) 6_556 .
S6 La3 Tm2 145.09(5) 5_545 .
S2 La3 La3 133.71(4) 6_546 1_565
S2 La3 La3 46.29(4) 6_556 1_565
S4 La3 La3 48.15(4) 1_565 1_565
S4 La3 La3 131.85(4) . 1_565
S5 La3 La3 48.31(3) 5 1_565
S5 La3 La3 131.69(3) 5_545 1_565
S8 La3 La3 90.0 6_556 1_565
S6 La3 La3 90.0 5_545 1_565
Tm2 La3 La3 90.0 . 1_565
S2 La3 La3 46.29(4) 6_546 1_545
S2 La3 La3 133.71(4) 6_556 1_545
S4 La3 La3 131.85(4) 1_565 1_545
S4 La3 La3 48.15(4) . 1_545
S5 La3 La3 131.69(3) 5 1_545
S5 La3 La3 48.31(3) 5_545 1_545
S8 La3 La3 90.0 6_556 1_545
S6 La3 La3 90.0 5_545 1_545
Tm2 La3 La3 90.0 . 1_545
La3 La3 La3 180.0 1_565 1_545
S2 La3 La2 46.45(4) 6_546 2_454
S2 La3 La2 46.45(4) 6_556 2_454
S4 La3 La2 131.93(5) 1_565 2_454
S4 La3 La2 131.93(5) . 2_454
S5 La3 La2 105.14(5) 5 2_454
S5 La3 La2 105.14(5) 5_545 2_454
S8 La3 La2 86.34(5) 6_556 2_454
S6 La3 La2 43.04(5) 5_545 2_454
Tm2 La3 La2 171.87(2) . 2_454
La3 La3 La2 90.0 1_565 2_454
La3 La3 La2 90.0 1_545 2_454
S2 Tm1 S3 118.14(6) . 5_556
S2 Tm1 S3 118.14(6) . 5_566
S3 Tm1 S3 92.96(8) 5_556 5_566
S2 Tm1 S1 157.05(8) . .
S3 Tm1 S1 76.20(7) 5_556 .
S3 Tm1 S1 76.20(7) 5_566 .
S2 Tm1 S8 81.51(7) . 1_565
S3 Tm1 S8 158.52(8) 5_556 1_565
S3 Tm1 S8 84.09(6) 5_566 1_565
S1 Tm1 S8 82.45(7) . 1_565
S2 Tm1 S8 81.51(7) . .
S3 Tm1 S8 84.09(6) 5_556 .
S3 Tm1 S8 158.52(8) 5_566 .
S1 Tm1 S8 82.45(7) . .
S8 Tm1 S8 90.91(8) 1_565 .
S2 Tm1 S3 68.46(8) . .
S3 Tm1 S3 72.92(7) 5_556 .
S3 Tm1 S3 72.92(7) 5_566 .
S1 Tm1 S3 134.49(8) . .
S8 Tm1 S3 125.71(6) 1_565 .
S8 Tm1 S3 125.71(6) . .
S2 Tm1 La2 152.84(6) . .
S3 Tm1 La2 49.56(4) 5_556 .
S3 Tm1 La2 49.56(4) 5_566 .
S1 Tm1 La2 50.10(6) . .
S8 Tm1 La2 116.38(5) 1_565 .
S8 Tm1 La2 116.38(5) . .
S3 Tm1 La2 84.38(6) . .
S2 Tm1 La1 97.03(6) . .
S3 Tm1 La1 116.13(5) 5_556 .
S3 Tm1 La1 116.13(5) 5_566 .
S1 Tm1 La1 60.02(6) . .
S8 Tm1 La1 48.51(4) 1_565 .
S8 Tm1 La1 48.50(4) . .
S3 Tm1 La1 165.49(6) . .
La2 Tm1 La1 110.129(17) . .
S2 Tm1 La1 95.00(4) . 1_545
S3 Tm1 La1 78.70(5) 5_556 1_545
S3 Tm1 La1 145.37(6) 5_566 1_545
S1 Tm1 La1 69.17(4) . 1_545
S8 Tm1 La1 91.67(4) 1_565 1_545
S8 Tm1 La1 13.54(5) . 1_545
S3 Tm1 La1 133.547(15) . 1_545
La2 Tm1 La1 104.175(11) . 1_545
La1 Tm1 La1 44.630(6) . 1_545
S2 Tm1 La1 95.00(4) . 1_565
S3 Tm1 La1 145.37(6) 5_556 1_565
S3 Tm1 La1 78.70(5) 5_566 1_565
S1 Tm1 La1 69.17(4) . 1_565
S8 Tm1 La1 13.54(5) 1_565 1_565
S8 Tm1 La1 91.67(4) . 1_565
S3 Tm1 La1 133.547(15) . 1_565
La2 Tm1 La1 104.175(11) . 1_565
La1 Tm1 La1 44.630(6) . 1_565
La1 Tm1 La1 89.260(12) 1_545 1_565
S1 Tm2 S1 98.33(9) . 1_545
S1 Tm2 S9 85.14(7) . .
S1 Tm2 S9 85.14(7) 1_545 .
S1 Tm2 S7 89.41(7) . .
S1 Tm2 S7 89.41(7) 1_545 .
S9 Tm2 S7 171.65(8) . .
S1 Tm2 S4 171.64(8) . .
S1 Tm2 S4 84.87(6) 1_545 .
S9 Tm2 S4 102.88(7) . .
S7 Tm2 S4 82.88(7) . .
S1 Tm2 S4 84.87(6) . 1_565
S1 Tm2 S4 171.64(8) 1_545 1_565
S9 Tm2 S4 102.88(7) . 1_565
S7 Tm2 S4 82.88(7) . 1_565
S4 Tm2 S4 90.95(8) . 1_565
S1 Tm2 La3 130.15(4) . .
S1 Tm2 La3 130.15(4) 1_545 .
S9 Tm2 La3 87.88(6) . .
S7 Tm2 La3 100.47(6) . .
S4 Tm2 La3 48.99(4) . .
S4 Tm2 La3 48.99(4) 1_565 .
S1 Tm2 La1 130.34(6) . 6_546
S1 Tm2 La1 88.69(5) 1_545 6_546
S9 Tm2 La1 144.52(4) . 6_546
S7 Tm2 La1 41.30(4) . 6_546
S4 Tm2 La1 41.70(6) . 6_546
S4 Tm2 La1 83.38(5) 1_565 6_546
La3 Tm2 La1 69.831(14) . 6_546
S1 Tm2 La1 88.69(5) . 6_556
S1 Tm2 La1 130.34(6) 1_545 6_556
S9 Tm2 La1 144.52(4) . 6_556
S7 Tm2 La1 41.30(4) . 6_556
S4 Tm2 La1 83.39(5) . 6_556
S4 Tm2 La1 41.70(6) 1_565 6_556
La3 Tm2 La1 69.831(14) . 6_556
La1 Tm2 La1 52.569(10) 6_546 6_556
S1 Tm2 La1 90.53(6) . 1_545
S1 Tm2 La1 50.15(6) 1_545 1_545
S9 Tm2 La1 35.00(4) . 1_545
S7 Tm2 La1 139.05(4) . 1_545
S4 Tm2 La1 97.41(5) . 1_545
S4 Tm2 La1 137.86(6) 1_565 1_545
La3 Tm2 La1 110.455(16) . 1_545
La1 Tm2 La1 128.274(4) 6_546 1_545
La1 Tm2 La1 179.146(9) 6_556 1_545
S1 Tm2 La1 50.15(6) . .
S1 Tm2 La1 90.53(6) 1_545 .
S9 Tm2 La1 35.00(4) . .
S7 Tm2 La1 139.05(4) . .
S4 Tm2 La1 137.86(6) . .
S4 Tm2 La1 97.41(5) 1_565 .
La3 Tm2 La1 110.455(16) . .
La1 Tm2 La1 179.145(9) 6_546 .
La1 Tm2 La1 128.274(4) 6_556 .
La1 Tm2 La1 50.883(9) 1_545 .
S6 Tm3 S6 99.95(9) 1_565 .
S6 Tm3 S9 93.08(8) 1_565 .
S6 Tm3 S9 93.07(8) . .
S6 Tm3 S5 87.22(8) 1_565 .
S6 Tm3 S5 87.23(8) . .
S9 Tm3 S5 179.53(9) . .
S6 Tm3 S5 172.19(8) 1_565 5_545
S6 Tm3 S5 83.79(6) . 5_545
S9 Tm3 S5 93.56(7) . 5_545
S5 Tm3 S5 86.11(7) . 5_545
S6 Tm3 S5 83.79(6) 1_565 5
S6 Tm3 S5 172.19(8) . 5
S9 Tm3 S5 93.56(7) . 5
S5 Tm3 S5 86.11(7) . 5
S5 Tm3 S5 91.69(8) 5_545 5
S6 Tm3 La1 97.09(6) 1_565 1_545
S6 Tm3 La1 56.83(7) . 1_545
S9 Tm3 La1 36.27(4) . 1_545
S5 Tm3 La1 144.04(4) . 1_545
S5 Tm3 La1 90.69(5) 5_545 1_545
S5 Tm3 La1 129.81(6) 5 1_545
S6 Tm3 La1 56.84(7) 1_565 .
S6 Tm3 La1 97.09(6) . .
S9 Tm3 La1 36.27(4) . .
S5 Tm3 La1 144.04(4) . .
S5 Tm3 La1 129.82(6) 5_545 .
S5 Tm3 La1 90.69(5) 5 .
La1 Tm3 La1 51.926(9) 1_545 .
Tm2 S1 Tm2 98.33(9) . 1_565
Tm2 S1 Tm1 130.72(4) . .
Tm2 S1 Tm1 130.73(4) 1_565 .
Tm2 S1 La2 95.84(7) . .
Tm2 S1 La2 95.84(7) 1_565 .
Tm1 S1 La2 84.86(7) . .
Tm2 S1 La1 95.44(7) . .
Tm2 S1 La1 95.44(7) 1_565 .
Tm1 S1 La1 77.86(6) . .
La2 S1 La1 162.72(9) . .
Tm2 S1 La1 60.64(5) . 6_556
Tm2 S1 La1 60.64(5) 1_565 6_556
Tm1 S1 La1 142.39(8) . 6_556
La2 S1 La1 57.53(5) . 6_556
La1 S1 La1 139.75(7) . 6_556
Tm1 S2 La3 104.74(7) . 6_666
Tm1 S2 La3 104.74(7) . 6_656
La3 S2 La3 87.42(7) 6_666 6_656
Tm1 S2 La2 99.75(7) . 5_566
La3 S2 La2 89.98(2) 6_666 5_566
La3 S2 La2 155.22(10) 6_656 5_566
Tm1 S2 La2 99.75(7) . 5_556
La3 S2 La2 155.22(10) 6_666 5_556
La3 S2 La2 89.98(3) 6_656 5_556
La2 S2 La2 82.18(7) 5_566 5_556
Tm1 S2 La1 51.48(5) . .
La3 S2 La1 68.23(5) 6_666 .
La3 S2 La1 68.23(5) 6_656 .
La2 S2 La1 132.85(5) 5_566 .
La2 S2 La1 132.85(5) 5_556 .
Tm1 S3 Tm1 92.96(8) 5_556 5_566
Tm1 S3 Tm1 107.08(7) 5_556 .
Tm1 S3 Tm1 107.08(7) 5_566 .
Tm1 S3 La2 153.84(10) 5_556 5_566
Tm1 S3 La2 85.76(3) 5_566 5_566
Tm1 S3 La2 98.22(7) . 5_566
Tm1 S3 La2 85.76(3) 5_556 5_556
Tm1 S3 La2 153.84(10) 5_566 5_556
Tm1 S3 La2 98.22(7) . 5_556
La2 S3 La2 84.11(7) 5_566 5_556
Tm2 S4 Tm2 90.95(8) 1_545 .
Tm2 S4 La3 86.08(3) 1_545 1_545
Tm2 S4 La3 152.01(11) . 1_545
Tm2 S4 La3 152.01(11) 1_545 .
Tm2 S4 La3 86.09(3) . .
La3 S4 La3 83.70(7) 1_545 .
Tm2 S4 La1 100.68(7) 1_545 6_546
Tm2 S4 La1 100.68(7) . 6_546
La3 S4 La1 107.22(7) 1_545 6_546
La3 S4 La1 107.22(7) . 6_546
Tm2 S4 La1 63.01(3) 1_545 6_536
Tm2 S4 La1 132.77(8) . 6_536
La3 S4 La1 69.50(3) 1_545 6_536
La3 S4 La1 135.22(8) . 6_536
La1 S4 La1 52.61(3) 6_546 6_536
Tm2 S4 La1 132.77(8) 1_545 6_556
Tm2 S4 La1 63.01(3) . 6_556
La3 S4 La1 135.22(8) 1_545 6_556
La3 S4 La1 69.50(3) . 6_556
La1 S4 La1 52.61(3) 6_546 6_556
La1 S4 La1 105.21(5) 6_536 6_556
Tm3 S5 Tm3 93.89(7) . 5_545
Tm3 S5 Tm3 93.89(7) . 5
Tm3 S5 Tm3 91.69(8) 5_545 5
Tm3 S5 La3 99.81(7) . 5
Tm3 S5 La3 165.86(11) 5_545 5
Tm3 S5 La3 90.880(19) 5 5
Tm3 S5 La3 99.81(7) . 5_545
Tm3 S5 La3 90.880(19) 5_545 5_545
Tm3 S5 La3 165.86(11) 5 5_545
La3 S5 La3 83.38(7) 5 5_545
Tm3 S6 Tm3 99.95(9) . 1_545
Tm3 S6 La2 128.92(5) . 6_646
Tm3 S6 La2 128.92(5) 1_545 6_646
Tm3 S6 La3 98.76(8) . 5_545
Tm3 S6 La3 98.76(8) 1_545 5_545
La2 S6 La3 88.62(8) 6_646 5_545
Tm3 S6 La1 88.32(7) . 1_545
Tm3 S6 La1 88.32(7) 1_545 1_545
La2 S6 La1 80.30(7) 6_646 1_545
La3 S6 La1 168.92(9) 5_545 1_545
Tm2 S7 La2 96.07(7) . .
Tm2 S7 La2 96.07(7) . 1_545
La2 S7 La2 85.26(7) . 1_545
Tm2 S7 La1 103.11(7) . 6_546
La2 S7 La1 160.80(10) . 6_546
La2 S7 La1 93.40(2) 1_545 6_546
Tm2 S7 La1 103.11(7) . 6_556
La2 S7 La1 93.40(2) . 6_556
La2 S7 La1 160.80(10) 1_545 6_556
La1 S7 La1 81.61(7) 6_546 6_556
Tm1 S8 Tm1 90.91(8) 1_545 .
Tm1 S8 La3 98.93(7) 1_545 6_656
Tm1 S8 La3 98.93(7) . 6_656
Tm1 S8 La1 153.96(10) 1_545 .
Tm1 S8 La1 87.71(3) . .
La3 S8 La1 106.97(7) 6_656 .
Tm1 S8 La1 87.71(3) 1_545 1_545
Tm1 S8 La1 153.96(10) . 1_545
La3 S8 La1 106.97(7) 6_656 1_545
La1 S8 La1 82.36(7) . 1_545
Tm3 S9 Tm2 118.11(10) . .
Tm3 S9 La1 110.95(7) . 1_545
Tm2 S9 La1 112.68(7) . 1_545
Tm3 S9 La1 110.95(7) . .
Tm2 S9 La1 112.68(7) . .
La1 S9 La1 87.43(8) 1_545 .

loop_
_geom_bond_atom_site_label_1
_geom_bond_atom_site_label_2
_geom_bond_distance
_geom_bond_site_symmetry_2
La1 S9 2.885(2) 1_565
La1 S9 2.885(2) .
La1 S8 3.028(2) .
La1 S8 3.028(2) 1_565
La1 S4 3.048(3) 6_666
La1 S7 3.051(2) 6_666
La1 S7 3.051(2) 6_656
La1 S1 3.579(3) .
La1 S6 3.814(3) 1_565
La1 La1 3.9877(2) 1_545
La1 La1 3.9877(2) 1_565
La1 Tm1 4.0395(8) .
La1 La2 4.3635(9) 6_656
La1 Tm2 4.5024(7) 6_666
La1 Tm2 4.5024(7) 6_656
La1 Tm3 4.5544(8) .
La2 S6 2.858(3) 6_566
La2 S7 2.944(2) 1_565
La2 S7 2.944(2) .
La2 S3 2.977(2) 5_566
La2 S3 2.977(2) 5_556
La2 S1 3.004(3) .
La2 S2 3.034(2) 5_566
La2 S2 3.034(2) 5_556
La2 Tm1 3.9002(8) .
La2 La2 3.9877(2) 1_545
La2 La2 3.98770(19) 1_565
La2 La3 4.1860(8) 2_455
La3 S2 2.8855(19) 6_546
La3 S2 2.8855(19) 6_556
La3 S4 2.989(2) 1_565
La3 S4 2.989(2) .
La3 S5 2.998(2) 5
La3 S5 2.998(2) 5_545
La3 S8 3.019(3) 6_556
La3 S6 3.128(3) 5_545
La3 Tm2 3.9512(8) .
La3 La3 3.9877(2) 1_565
La3 La3 3.98770(19) 1_545
La3 La2 4.1858(8) 2_454
Tm1 S2 2.697(3) .
Tm1 S3 2.7497(18) 5_556
Tm1 S3 2.7497(18) 5_566
Tm1 S1 2.771(3) .
Tm1 S8 2.7976(19) 1_565
Tm1 S8 2.7976(19) .
Tm1 S3 2.825(3) .
Tm1 La1 5.6762(6) 1_545
Tm1 La1 5.6762(6) 1_565
Tm2 S1 2.6352(17) .
Tm2 S1 2.6352(17) 1_545
Tm2 S9 2.689(3) .
Tm2 S7 2.691(3) .
Tm2 S4 2.797(2) .
Tm2 S4 2.797(2) 1_565
Tm2 La1 4.5025(7) 6_546
Tm2 La1 4.5025(7) 6_556
Tm2 La1 4.6413(8) 1_545
Tm3 S6 2.6036(17) 1_565
Tm3 S6 2.6036(17) .
Tm3 S9 2.640(3) .
Tm3 S5 2.702(3) .
Tm3 S5 2.7791(18) 5_545
Tm3 S5 2.7791(19) 5
Tm3 La1 4.5543(7) 1_545
S1 Tm2 2.6353(17) 1_565
S1 La1 5.165(3) 6_556
S2 La3 2.8855(19) 6_666
S2 La3 2.8855(19) 6_656
S2 La2 3.034(2) 5_566
S2 La2 3.034(2) 5_556
S3 Tm1 2.7497(18) 5_556
S3 Tm1 2.7497(18) 5_566
S3 La2 2.977(2) 5_566
S3 La2 2.977(2) 5_556
S4 Tm2 2.797(2) 1_545
S4 La3 2.989(2) 1_545
S4 La1 3.048(3) 6_546
S4 La1 5.0192(18) 6_536
S4 La1 5.0192(18) 6_556
S5 Tm3 2.7791(18) 5_545
S5 Tm3 2.7791(19) 5
S5 La3 2.998(2) 5
S5 La3 2.998(2) 5_545
S6 Tm3 2.6037(17) 1_545
S6 La2 2.858(3) 6_646
S6 La3 3.128(3) 5_545
S6 La1 3.814(3) 1_545
S7 La2 2.944(2) 1_545
S7 La1 3.051(2) 6_546
S7 La1 3.051(2) 6_556
S8 Tm1 2.7976(19) 1_545
S8 La3 3.019(3) 6_656
S8 La1 3.028(2) 1_545
S9 La1 2.885(2) 1_545
